data_7709704
loop_
_publ_author_name
'Hylland, Knut T.'
'Schmidtke, Inga L.'
'Wragg, David S.'
'Nova, Ainara'
'Tilset, Mats'

_publ_section_title
;
 Synthesis of substituted (N,C) and (N,C,C) Au(iii) complexes: the
 influence of sterics and electronics on cyclometalation reactions
;
_journal_name_full 'Dalton Transactions'
_journal_paper_doi 10.1039/D2DT00371F
_journal_year 2022
_chemical_formula_moiety '2(C16 H9 Au F6 N2 O6), C H2 Cl2'
_chemical_formula_sum 'C33 H20 Au2 Cl2 F12 N4 O12'
_chemical_formula_weight 1357.36
_space_group_crystal_system monoclinic
_space_group_IT_number 14
_space_group_name_Hall '-P 2ybc'
_space_group_name_H-M_alt 'P 1 21/c 1'
_atom_sites_solution_hydrogens mixed
_atom_sites_solution_primary dual
_audit_creation_date 2021-12-03
_audit_creation_method
;
Olex2 1.5
(compiled 2021.11.18 svn.ra9532c28 for OlexSys, GUI svn.r6429)
;
_audit_update_record
;
2021-12-03 deposited with the CCDC.	2022-03-04 downloaded from the CCDC.
;
_cell_angle_alpha 90
_cell_angle_beta 101.6480(10)
_cell_angle_gamma 90
_cell_formula_units_Z 2
_cell_length_a 7.8990(4)
_cell_length_b 13.1289(6)
_cell_length_c 18.9100(9)
_cell_measurement_reflns_used 9821
_cell_measurement_temperature 100.1
_cell_measurement_theta_max 28.40
_cell_measurement_theta_min 2.69
_cell_volume 1920.68(16)
_computing_cell_refinement 'SAINT V8.40A (Bruker, 2019)'
_computing_data_reduction 'SAINT V8.40A (Bruker, 2019)'
_computing_molecular_graphics 'Olex2 1.5 (Dolomanov et al., 2009)'
_computing_publication_material 'Olex2 1.5 (Dolomanov et al., 2009)'
_computing_structure_refinement 'XL  (Sheldrick, 2008)'
_computing_structure_solution 'SHELXT 2014/5 (Sheldrick, 2014)'
_diffrn_ambient_temperature 100.10
_diffrn_detector 'Bruker Photon 100 area detector'
_diffrn_detector_area_resol_mean 10.42
_diffrn_detector_type 'CMOS area detector'
_diffrn_measured_fraction_theta_full 0.999
_diffrn_measured_fraction_theta_max 0.998
_diffrn_measurement_device 'three-circle diffractometer'
_diffrn_measurement_device_type 'Bruker D8 Venture'
_diffrn_measurement_method '\w and \f shutterless scans'
_diffrn_radiation_monochromator 'mirror optics'
_diffrn_radiation_probe x-ray
_diffrn_radiation_type MoK\a
_diffrn_radiation_wavelength 0.71073
_diffrn_reflns_av_R_equivalents 0.0327
_diffrn_reflns_av_unetI/netI 0.0199
_diffrn_reflns_Laue_measured_fraction_full 0.999
_diffrn_reflns_Laue_measured_fraction_max 0.998
_diffrn_reflns_limit_h_max 10
_diffrn_reflns_limit_h_min -10
_diffrn_reflns_limit_k_max 17
_diffrn_reflns_limit_k_min -17
_diffrn_reflns_limit_l_max 25
_diffrn_reflns_limit_l_min -25
_diffrn_reflns_number 36782
_diffrn_reflns_point_group_measured_fraction_full 0.999
_diffrn_reflns_point_group_measured_fraction_max 0.998
_diffrn_reflns_theta_full 25.242
_diffrn_reflns_theta_max 28.421
_diffrn_reflns_theta_min 2.199
_diffrn_source 'microfocus sealed X-ray tube'
_diffrn_source_current 1.0
_diffrn_source_power 0.05
_diffrn_source_type 'Incoatec I\ms'
_diffrn_source_voltage 50.0
_diffrn_standards_number 0
_exptl_absorpt_coefficient_mu 7.897
_exptl_absorpt_correction_T_max 0.7457
_exptl_absorpt_correction_T_min 0.5020
_exptl_absorpt_correction_type multi-scan
_exptl_absorpt_process_details
;
SADABS-2016/2 (Bruker,2016/2) was used for absorption correction.
wR2(int) was 0.0932 before and 0.0448 after correction.
The Ratio of minimum to maximum transmission is 0.6732.
The \l/2 correction factor is Not present.
;
_exptl_crystal_colour 'light brown'
_exptl_crystal_colour_modifier light
_exptl_crystal_colour_primary brown
_exptl_crystal_density_diffrn 2.347
_exptl_crystal_description plate
_exptl_crystal_F_000 1284
_exptl_crystal_size_max 0.22
_exptl_crystal_size_mid 0.12
_exptl_crystal_size_min 0.05
_refine_diff_density_max 0.764
_refine_diff_density_min -1.126
_refine_diff_density_rms 0.125
_refine_ls_extinction_method none
_refine_ls_goodness_of_fit_ref 1.087
_refine_ls_hydrogen_treatment mixed
_refine_ls_matrix_type full
_refine_ls_number_parameters 307
_refine_ls_number_reflns 4839
_refine_ls_number_restraints 2
_refine_ls_restrained_S_all 1.087
_refine_ls_R_factor_all 0.0273
_refine_ls_R_factor_gt 0.0216
_refine_ls_shift/su_max 0.004
_refine_ls_shift/su_mean 0.000
_refine_ls_structure_factor_coef Fsqd
_refine_ls_weighting_details 'w=1/[\s^2^(Fo^2^)+(0.0161P)^2^+6.3828P] where P=(Fo^2^+2Fc^2^)/3'
_refine_ls_weighting_scheme calc
_refine_ls_wR_factor_gt 0.0474
_refine_ls_wR_factor_ref 0.0492
_reflns_Friedel_coverage 0.000
_reflns_number_gt 4326
_reflns_number_total 4839
_reflns_threshold_expression 'I > 2\s(I)'
_cod_data_source_file d2dt00371f2.cif
_cod_data_source_block mo_il_ma_75_100k_0m_a
_cod_database_code 7709704
_shelx_shelxl_version_number 2018/3
_shelx_space_group_comment
;
The symmetry employed for this shelxl refinement is uniquely defined
by the following loop, which should always be used as a source of
symmetry information in preference to the above space-group names.
They are only intended as comments.
;
_shelx_estimated_absorpt_t_max 0.694
_shelx_estimated_absorpt_t_min 0.275
_olex2_refinement_description
;
1. Fixed Uiso
 At 1.2 times of:
  All C(H) groups
 At 1.5 times of:
  All C(H,H,H) groups
2. Restrained distances
 H17A-C17
 0.98 with sigma of 0.02
 H17B-C17
 0.98 with sigma of 0.02
3. Others
 Fixed Sof: C17(0.5) H17A(0.5) H17B(0.5)
4.a Aromatic/amide H refined with riding coordinates:
 C9(H9), C2(H2), C4(H4), C11(H11), C5(H5), C10(H10)
4.b Idealised Me refined as rotating group:
 C12(H12A,H12B,H12C)
;
_olex2_date_sample_data_collection 2021-01-05
_olex2_date_sample_submission 2020-08-12
_olex2_exptl_crystal_mounting_method 'Frozen on a Mitegen cryoloop using Paretone oil.'
_olex2_submission_original_sample_id ILMA75
_olex2_submission_special_instructions 'No special instructions were received'

loop_
_space_group_symop_operation_xyz
'x, y, z'
'-x, y+1/2, -z+1/2'
'-x, -y, -z'
'x, -y-1/2, z-1/2'

loop_
_atom_site_label
_atom_site_type_symbol
_atom_site_fract_x
_atom_site_fract_y
_atom_site_fract_z
_atom_site_U_iso_or_equiv
_atom_site_adp_type
_atom_site_occupancy
_atom_site_site_symmetry_order
_atom_site_calc_flag
_atom_site_refinement_flags_posn
_atom_site_refinement_flags_adp
_atom_site_refinement_flags_occupancy
_atom_site_disorder_assembly
_atom_site_disorder_group
Au1 Au 0.65557(2) 0.39896(2) 0.54288(2) 0.01312(4) Uani 1 1 d . . . . .
Cl1 Cl 0.0706(2) 0.04311(14) 0.44107(10) 0.0732(5) Uani 1 1 d . . . . .
O3 O 0.5441(3) 0.3424(2) 0.44437(13) 0.0222(5) Uani 1 1 d . . . . .
O1 O 0.5453(3) 0.27469(17) 0.58718(13) 0.0170(5) Uani 1 1 d . . . . .
F2 F 0.5095(4) 0.0574(2) 0.56965(14) 0.0445(7) Uani 1 1 d . . . . .
F3 F 0.6597(4) 0.04588(19) 0.67634(15) 0.0460(7) Uani 1 1 d . . . . .
F6 F 0.4243(3) 0.2959(2) 0.31109(13) 0.0382(6) Uani 1 1 d . . . . .
O2 O 0.8064(3) 0.2134(2) 0.63963(15) 0.0262(6) Uani 1 1 d . . . . .
O5 O 1.0221(4) 0.7675(2) 0.70071(16) 0.0317(6) Uani 1 1 d . . . . .
F1 F 0.4174(4) 0.1244(2) 0.65745(17) 0.0488(8) Uani 1 1 d . . . . .
F4 F 0.5499(3) 0.1499(2) 0.32571(14) 0.0383(6) Uani 1 1 d . . . . .
N1 N 0.7600(3) 0.4703(2) 0.63533(15) 0.0147(5) Uani 1 1 d . . . . .
F5 F 0.3325(3) 0.1801(2) 0.37458(15) 0.0424(6) Uani 1 1 d . . . . .
O4 O 0.7106(4) 0.2065(2) 0.45904(15) 0.0309(6) Uani 1 1 d . . . . .
O6 O 1.2092(4) 0.6587(2) 0.67800(18) 0.0352(7) Uani 1 1 d . . . . .
N2 N 1.0681(4) 0.6819(2) 0.68971(16) 0.0204(6) Uani 1 1 d . . . . .
C9 C 0.9234(5) 0.5668(3) 0.75820(19) 0.0206(7) Uani 1 1 d . . . . .
H9 H 0.981638 0.600622 0.800593 0.025 Uiso 1 1 calc R U . . .
C1 C 0.7593(4) 0.5175(2) 0.50094(18) 0.0139(6) Uani 1 1 d . . . . .
C2 C 0.7412(4) 0.5355(3) 0.42784(18) 0.0165(6) Uani 1 1 d . . . . .
H2 H 0.676142 0.490032 0.393772 0.020 Uiso 1 1 calc R U . . .
C8 C 0.9442(4) 0.5983(3) 0.69150(18) 0.0164(6) Uani 1 1 d . . . . .
C7 C 0.8590(4) 0.5536(2) 0.62779(18) 0.0145(6) Uani 1 1 d . . . . .
C4 C 0.9123(4) 0.6862(3) 0.45532(19) 0.0197(7) Uani 1 1 d . . . . .
H4 H 0.964979 0.744620 0.439486 0.024 Uiso 1 1 calc R U . . .
C6 C 0.8547(4) 0.5819(2) 0.55289(18) 0.0142(6) Uani 1 1 d . . . . .
C3 C 0.8192(4) 0.6211(3) 0.40437(19) 0.0192(7) Uani 1 1 d . . . . .
C11 C 0.7380(4) 0.4377(3) 0.69998(18) 0.0179(7) Uani 1 1 d . . . . .
H11 H 0.666342 0.380207 0.702362 0.021 Uiso 1 1 calc R U . . .
C13 C 0.6508(4) 0.2070(3) 0.61896(17) 0.0169(6) Uani 1 1 d . . . . .
C5 C 0.9309(4) 0.6687(3) 0.52850(19) 0.0186(7) Uani 1 1 d . . . . .
H5 H 0.994779 0.715082 0.562262 0.022 Uiso 1 1 calc R U . . .
C15 C 0.5911(5) 0.2623(3) 0.42865(19) 0.0257(8) Uani 1 1 d . . . . .
C14 C 0.5580(5) 0.1073(3) 0.6312(2) 0.0239(7) Uani 1 1 d . . . . .
C10 C 0.8159(5) 0.4848(3) 0.76281(19) 0.0207(7) Uani 1 1 d . . . . .
H10 H 0.796753 0.461943 0.808201 0.025 Uiso 1 1 calc R U . . .
C12 C 0.7973(5) 0.6431(3) 0.32456(19) 0.0234(7) Uani 1 1 d . . . . .
H12A H 0.755950 0.581771 0.296915 0.035 Uiso 1 1 calc R U . . .
H12B H 0.908695 0.663766 0.313833 0.035 Uiso 1 1 calc R U . . .
H12C H 0.713182 0.698210 0.311210 0.035 Uiso 1 1 calc R U . . .
C16 C 0.4745(5) 0.2209(3) 0.3588(2) 0.0268(8) Uani 1 1 d . . . . .
C17 C 0.0997(15) 0.0137(8) 0.5229(6) 0.049(2) Uani 0.5 1 d D . P A -1
H17A H 0.105(14) 0.076(5) 0.552(5) 0.06(3) Uiso 0.5 1 d D . P B -1
H17B H 0.154(15) -0.050(6) 0.544(6) 0.09(5) Uiso 0.5 1 d D . P C -1

loop_
_atom_site_aniso_label
_atom_site_aniso_U_11
_atom_site_aniso_U_22
_atom_site_aniso_U_33
_atom_site_aniso_U_23
_atom_site_aniso_U_13
_atom_site_aniso_U_12
Au1 0.01231(6) 0.01256(6) 0.01457(6) 0.00057(5) 0.00293(4) 0.00105(5)
Cl1 0.0742(11) 0.0789(11) 0.0753(11) -0.0079(9) 0.0361(9) -0.0015(9)
O3 0.0125(11) 0.0356(15) 0.0157(12) 0.0114(11) -0.0035(9) -0.0045(11)
O1 0.0169(11) 0.0148(11) 0.0197(12) 0.0004(9) 0.0046(9) -0.0026(9)
F2 0.0614(18) 0.0323(14) 0.0389(15) -0.0140(12) 0.0081(13) -0.0225(13)
F3 0.0541(17) 0.0251(13) 0.0533(17) 0.0192(12) -0.0019(14) -0.0087(12)
F6 0.0415(14) 0.0401(14) 0.0287(12) -0.0024(11) -0.0032(11) 0.0042(12)
O2 0.0210(13) 0.0246(14) 0.0314(14) 0.0080(11) 0.0016(11) 0.0001(11)
O5 0.0453(17) 0.0186(13) 0.0340(15) -0.0074(11) 0.0147(13) -0.0053(12)
F1 0.0514(17) 0.0296(13) 0.079(2) 0.0029(13) 0.0456(16) -0.0092(12)
F4 0.0383(14) 0.0368(14) 0.0403(14) -0.0171(11) 0.0091(11) 0.0029(11)
N1 0.0155(13) 0.0135(13) 0.0156(13) -0.0027(10) 0.0046(11) -0.0002(10)
F5 0.0284(13) 0.0522(17) 0.0478(16) -0.0141(13) 0.0102(11) -0.0149(12)
O4 0.0275(14) 0.0299(15) 0.0336(15) -0.0006(12) 0.0022(12) 0.0050(12)
O6 0.0206(14) 0.0362(16) 0.0509(19) 0.0029(14) 0.0126(13) -0.0047(12)
N2 0.0255(15) 0.0183(15) 0.0171(14) -0.0004(11) 0.0038(12) -0.0043(12)
C9 0.0243(18) 0.0201(16) 0.0179(16) -0.0048(13) 0.0056(14) 0.0002(14)
C1 0.0118(14) 0.0124(14) 0.0190(15) 0.0030(12) 0.0068(12) 0.0025(12)
C2 0.0144(15) 0.0177(16) 0.0169(16) -0.0008(13) 0.0019(13) 0.0032(12)
C8 0.0157(15) 0.0147(15) 0.0199(16) -0.0008(13) 0.0057(12) 0.0008(13)
C7 0.0137(15) 0.0114(14) 0.0190(16) -0.0017(12) 0.0047(13) 0.0013(12)
C4 0.0190(16) 0.0174(16) 0.0242(17) 0.0050(14) 0.0081(14) 0.0025(13)
C6 0.0138(15) 0.0110(15) 0.0183(15) -0.0002(12) 0.0047(12) 0.0028(11)
C3 0.0166(16) 0.0212(17) 0.0206(16) 0.0057(13) 0.0059(13) 0.0082(13)
C11 0.0216(17) 0.0148(15) 0.0190(16) -0.0006(13) 0.0085(14) -0.0008(13)
C13 0.0230(17) 0.0145(15) 0.0144(15) -0.0008(12) 0.0064(13) -0.0031(13)
C5 0.0178(16) 0.0165(16) 0.0222(17) 0.0008(13) 0.0056(14) 0.0008(13)
C15 0.0147(16) 0.047(2) 0.0150(16) 0.0051(16) 0.0018(14) -0.0126(17)
C14 0.0304(19) 0.0167(16) 0.0256(18) 0.0003(14) 0.0082(15) -0.0016(15)
C10 0.0277(18) 0.0201(17) 0.0164(16) 0.0006(13) 0.0091(14) -0.0006(14)
C12 0.0284(19) 0.0249(18) 0.0177(17) 0.0058(14) 0.0069(15) 0.0025(15)
C16 0.0233(18) 0.027(2) 0.030(2) -0.0044(16) 0.0056(16) -0.0013(15)
C17 0.053(6) 0.039(6) 0.050(6) 0.010(5) 0.002(5) 0.006(5)

loop_
_atom_type_symbol
_atom_type_description
_atom_type_scat_dispersion_real
_atom_type_scat_dispersion_imag
_atom_type_scat_source
C C 0.0033 0.0016 'International Tables Vol C Tables 4.2.6.8 and 6.1.1.4'
H H 0.0000 0.0000 'International Tables Vol C Tables 4.2.6.8 and 6.1.1.4'
Au Au -2.0133 8.8022 'International Tables Vol C Tables 4.2.6.8 and 6.1.1.4'
Cl Cl 0.1484 0.1585 'International Tables Vol C Tables 4.2.6.8 and 6.1.1.4'
F F 0.0171 0.0103 'International Tables Vol C Tables 4.2.6.8 and 6.1.1.4'
N N 0.0061 0.0033 'International Tables Vol C Tables 4.2.6.8 and 6.1.1.4'
O O 0.0106 0.0060 'International Tables Vol C Tables 4.2.6.8 and 6.1.1.4'

loop_
_geom_angle_atom_site_label_1
_geom_angle_atom_site_label_2
_geom_angle_atom_site_label_3
_geom_angle
_geom_angle_site_symmetry_1
_geom_angle_site_symmetry_3
_geom_angle_publ_flag
O3 Au1 O1 86.78(9) . . ?
N1 Au1 O3 173.63(11) . . ?
N1 Au1 O1 98.36(10) . . ?
C1 Au1 O3 93.29(12) . . ?
C1 Au1 O1 179.69(11) . . ?
C1 Au1 N1 81.54(12) . . ?
C15 O3 Au1 117.3(2) . . ?
C13 O1 Au1 116.3(2) . . ?
C7 N1 Au1 115.2(2) . . ?
C11 N1 Au1 122.7(2) . . ?
C11 N1 C7 122.2(3) . . ?
O5 N2 O6 125.5(3) . . ?
O5 N2 C8 117.5(3) . . ?
O6 N2 C8 116.9(3) . . ?
C8 C9 H9 120.6 . . ?
C8 C9 C10 118.9(3) . . ?
C10 C9 H9 120.6 . . ?
C2 C1 Au1 124.3(2) . . ?
C2 C1 C6 122.2(3) . . ?
C6 C1 Au1 113.5(2) . . ?
C1 C2 H2 120.2 . . ?
C1 C2 C3 119.6(3) . . ?
C3 C2 H2 120.2 . . ?
C9 C8 N2 116.7(3) . . ?
C9 C8 C7 123.0(3) . . ?
C7 C8 N2 120.2(3) . . ?
N1 C7 C8 115.8(3) . . ?
N1 C7 C6 113.8(3) . . ?
C8 C7 C6 130.4(3) . . ?
C3 C4 H4 119.0 . . ?
C5 C4 H4 119.0 . . ?
C5 C4 C3 122.0(3) . . ?
C1 C6 C7 115.6(3) . . ?
C1 C6 C5 117.7(3) . . ?
C5 C6 C7 126.6(3) . . ?
C2 C3 C12 120.2(3) . . ?
C4 C3 C2 118.8(3) . . ?
C4 C3 C12 120.9(3) . . ?
N1 C11 H11 119.0 . . ?
N1 C11 C10 121.9(3) . . ?
C10 C11 H11 119.0 . . ?
O1 C13 C14 112.0(3) . . ?
O2 C13 O1 128.5(3) . . ?
O2 C13 C14 119.4(3) . . ?
C4 C5 C6 119.7(3) . . ?
C4 C5 H5 120.1 . . ?
C6 C5 H5 120.1 . . ?
O3 C15 O4 131.5(4) . . ?
O3 C15 C16 111.5(3) . . ?
O4 C15 C16 117.0(4) . . ?
F2 C14 F1 107.3(3) . . ?
F2 C14 C13 110.6(3) . . ?
F3 C14 F2 107.2(3) . . ?
F3 C14 F1 107.8(3) . . ?
F3 C14 C13 111.7(3) . . ?
F1 C14 C13 111.9(3) . . ?
C9 C10 H10 121.0 . . ?
C11 C10 C9 118.0(3) . . ?
C11 C10 H10 121.0 . . ?
C3 C12 H12A 109.5 . . ?
C3 C12 H12B 109.5 . . ?
C3 C12 H12C 109.5 . . ?
H12A C12 H12B 109.5 . . ?
H12A C12 H12C 109.5 . . ?
H12B C12 H12C 109.5 . . ?
F6 C16 C15 111.1(3) . . ?
F4 C16 F6 107.3(3) . . ?
F4 C16 F5 107.5(3) . . ?
F4 C16 C15 113.7(3) . . ?
F5 C16 F6 107.4(3) . . ?
F5 C16 C15 109.5(3) . . ?
Cl1 C17 H17A 110(7) . . ?
Cl1 C17 H17B 125(8) . . ?
H17A C17 H17B 120(10) . . ?

loop_
_geom_bond_atom_site_label_1
_geom_bond_atom_site_label_2
_geom_bond_distance
_geom_bond_site_symmetry_2
_geom_bond_publ_flag
Au1 O3 2.034(3) . ?
Au1 O1 2.102(2) . ?
Au1 N1 2.008(3) . ?
Au1 C1 1.996(3) . ?
Cl1 C17 1.566(11) . ?
O3 C15 1.173(5) . ?
O1 C13 1.282(4) . ?
F2 C14 1.323(4) . ?
F3 C14 1.322(4) . ?
F6 C16 1.341(5) . ?
O2 C13 1.215(4) . ?
O5 N2 1.212(4) . ?
F1 C14 1.324(4) . ?
F4 C16 1.330(4) . ?
N1 C7 1.368(4) . ?
N1 C11 1.339(4) . ?
F5 C16 1.330(4) . ?
O4 C15 1.241(5) . ?
O6 N2 1.218(4) . ?
N2 C8 1.476(4) . ?
C9 H9 0.9500 . ?
C9 C8 1.369(5) . ?
C9 C10 1.384(5) . ?
C1 C2 1.381(4) . ?
C1 C6 1.396(5) . ?
C2 H2 0.9500 . ?
C2 C3 1.395(5) . ?
C8 C7 1.387(5) . ?
C7 C6 1.458(4) . ?
C4 H4 0.9500 . ?
C4 C3 1.383(5) . ?
C4 C5 1.381(5) . ?
C6 C5 1.410(4) . ?
C3 C12 1.512(5) . ?
C11 H11 0.9500 . ?
C11 C10 1.371(5) . ?
C13 C14 1.540(5) . ?
C5 H5 0.9500 . ?
C15 C16 1.548(5) . ?
C10 H10 0.9500 . ?
C12 H12A 0.9800 . ?
C12 H12B 0.9800 . ?
C12 H12C 0.9800 . ?
C17 H17A 0.98(2) . ?
C17 H17B 0.98(2) . ?

loop_
_geom_torsion_atom_site_label_1
_geom_torsion_atom_site_label_2
_geom_torsion_atom_site_label_3
_geom_torsion_atom_site_label_4
_geom_torsion
_geom_torsion_site_symmetry_1
_geom_torsion_site_symmetry_2
_geom_torsion_site_symmetry_3
_geom_torsion_site_symmetry_4
_geom_torsion_publ_flag
Au1 O3 C15 O4 -7.1(5) . . . . ?
Au1 O3 C15 C16 170.2(2) . . . . ?
Au1 O1 C13 O2 16.0(5) . . . . ?
Au1 O1 C13 C14 -164.6(2) . . . . ?
Au1 N1 C7 C8 -174.6(2) . . . . ?
Au1 N1 C7 C6 6.4(3) . . . . ?
Au1 N1 C11 C10 177.3(3) . . . . ?
Au1 C1 C2 C3 179.9(2) . . . . ?
Au1 C1 C6 C7 -1.4(4) . . . . ?
Au1 C1 C6 C5 -179.0(2) . . . . ?
O3 C15 C16 F6 37.8(4) . . . . ?
O3 C15 C16 F4 159.1(3) . . . . ?
O3 C15 C16 F5 -80.7(4) . . . . ?
O1 C13 C14 F2 73.5(4) . . . . ?
O1 C13 C14 F3 -167.1(3) . . . . ?
O1 C13 C14 F1 -46.1(4) . . . . ?
O2 C13 C14 F2 -107.1(4) . . . . ?
O2 C13 C14 F3 12.3(5) . . . . ?
O2 C13 C14 F1 133.3(4) . . . . ?
O5 N2 C8 C9 -76.7(4) . . . . ?
O5 N2 C8 C7 105.1(4) . . . . ?
N1 C7 C6 C1 -3.3(4) . . . . ?
N1 C7 C6 C5 174.1(3) . . . . ?
N1 C11 C10 C9 -1.6(5) . . . . ?
O4 C15 C16 F6 -144.4(3) . . . . ?
O4 C15 C16 F4 -23.2(5) . . . . ?
O4 C15 C16 F5 97.1(4) . . . . ?
O6 N2 C8 C9 102.5(4) . . . . ?
O6 N2 C8 C7 -75.7(4) . . . . ?
N2 C8 C7 N1 173.7(3) . . . . ?
N2 C8 C7 C6 -7.4(5) . . . . ?
C9 C8 C7 N1 -4.3(5) . . . . ?
C9 C8 C7 C6 174.5(3) . . . . ?
C1 C2 C3 C4 -0.4(5) . . . . ?
C1 C2 C3 C12 -178.7(3) . . . . ?
C1 C6 C5 C4 -1.3(5) . . . . ?
C2 C1 C6 C7 178.9(3) . . . . ?
C2 C1 C6 C5 1.3(5) . . . . ?
C8 C9 C10 C11 1.3(5) . . . . ?
C8 C7 C6 C1 177.9(3) . . . . ?
C8 C7 C6 C5 -4.7(6) . . . . ?
C7 N1 C11 C10 -1.2(5) . . . . ?
C7 C6 C5 C4 -178.6(3) . . . . ?
C6 C1 C2 C3 -0.5(5) . . . . ?
C3 C4 C5 C6 0.5(5) . . . . ?
C11 N1 C7 C8 4.0(5) . . . . ?
C11 N1 C7 C6 -175.0(3) . . . . ?
C5 C4 C3 C2 0.3(5) . . . . ?
C5 C4 C3 C12 178.6(3) . . . . ?
C10 C9 C8 N2 -176.4(3) . . . . ?
C10 C9 C8 C7 1.7(5) . . . . ?
